data_7160805
loop_
_publ_author_name
'Vashishtha, Kirti'
'Chahal, Kapil'
'Bhoi, Namita'
'Tomy, Donamol'
'Sridhar, Balasubramanian'
'Alla, Manjula'
'Reddy, Kallu Rajender'

_publ_section_title
;
 Silver-catalyzed synthesis of polyfunctionalized 1,7- and
 2,7-benzonaphthyridine scaffolds and access to perlolidine derivatives.
;
_journal_issue 42
_journal_name_full 'Organic &amp; biomolecular chemistry'
_journal_page_first 9677
_journal_page_last 9682
_journal_paper_doi 10.1039/d5ob01410g
_journal_volume 23
_journal_year 2025
_chemical_formula_moiety 'C25 H17 F N2 O2'
_chemical_formula_sum 'C25 H17 F N2 O2'
_chemical_formula_weight 396.40
_space_group_crystal_system monoclinic
_space_group_IT_number 14
_space_group_name_Hall '-P 2ybc'
_space_group_name_H-M_alt 'P 1 21/c 1'
_atom_sites_solution_hydrogens geom
_audit_creation_method SHELXL-2019/3
_audit_update_record
;
2025-07-11 deposited with the CCDC.	2025-10-07 downloaded from the CCDC.
;
_cell_angle_alpha 90
_cell_angle_beta 92.684(2)
_cell_angle_gamma 90
_cell_formula_units_Z 4
_cell_length_a 20.0110(11)
_cell_length_b 12.3985(6)
_cell_length_c 8.1582(5)
_cell_measurement_reflns_used 6647
_cell_measurement_temperature 294(2)
_cell_measurement_theta_max 26.051
_cell_measurement_theta_min 2.6175
_cell_volume 2021.88(19)
_computing_cell_refinement '<i>SAINT</i> (Bruker, 2019)'
_computing_data_collection '<i>APEX5</i> (Bruker, 2023)'
_computing_data_reduction 'Bruker SAINT'
_computing_molecular_graphics 'Bruker SHELXTL'
_computing_publication_material 'Bruker SHELXTL'
_computing_structure_refinement 'SHELXL-2018/3 (Sheldrick, 2019)'
_computing_structure_solution 'SHELXT 2018/2 (Sheldrick, 2019)'
_diffrn_ambient_temperature 294(2)
_diffrn_detector_area_resol_mean 7.391
_diffrn_measured_fraction_theta_full 0.998
_diffrn_measured_fraction_theta_max 0.997
_diffrn_measurement_device_type 'Bruker D8 VENTURE PHOTON III C14'
_diffrn_measurement_method '\w and \f scans'
_diffrn_radiation_type MoK\a
_diffrn_radiation_wavelength 0.71073
_diffrn_reflns_av_R_equivalents 0.0565
_diffrn_reflns_av_unetI/netI 0.0361
_diffrn_reflns_Laue_measured_fraction_full 0.998
_diffrn_reflns_Laue_measured_fraction_max 0.997
_diffrn_reflns_limit_h_max 26
_diffrn_reflns_limit_h_min -26
_diffrn_reflns_limit_k_max 13
_diffrn_reflns_limit_k_min -16
_diffrn_reflns_limit_l_max 10
_diffrn_reflns_limit_l_min -10
_diffrn_reflns_number 34921
_diffrn_reflns_point_group_measured_fraction_full 0.998
_diffrn_reflns_point_group_measured_fraction_max 0.997
_diffrn_reflns_theta_full 25.242
_diffrn_reflns_theta_max 28.308
_diffrn_reflns_theta_min 2.618
_diffrn_source 'Incoatec I\mS 3.0'
_exptl_absorpt_coefficient_mu 0.090
_exptl_absorpt_correction_T_max 0.7457
_exptl_absorpt_correction_T_min 0.7177
_exptl_absorpt_correction_type multi-scan
_exptl_absorpt_process_details
;
 SADABS 2016/2: Krause, L., Herbst-Irmer, R., Sheldrick G.M. & Stalke D.,
 J. Appl. Cryst. 48 (2015) 3-10
;
_exptl_crystal_colour colourless
_exptl_crystal_density_diffrn 1.302
_exptl_crystal_description block
_exptl_crystal_F_000 824
_exptl_crystal_size_max 0.220
_exptl_crystal_size_mid 0.180
_exptl_crystal_size_min 0.120
_refine_diff_density_max 0.153
_refine_diff_density_min -0.196
_refine_diff_density_rms 0.036
_refine_ls_extinction_method none
_refine_ls_goodness_of_fit_ref 1.035
_refine_ls_hydrogen_treatment constr
_refine_ls_matrix_type full
_refine_ls_number_parameters 272
_refine_ls_number_reflns 5020
_refine_ls_number_restraints 0
_refine_ls_restrained_S_all 1.035
_refine_ls_R_factor_all 0.0695
_refine_ls_R_factor_gt 0.0459
_refine_ls_shift/su_max 0.000
_refine_ls_shift/su_mean 0.000
_refine_ls_structure_factor_coef Fsqd
_refine_ls_weighting_details 'w=1/[\s^2^(Fo^2^)+(0.0566P)^2^+0.3640P] where P=(Fo^2^+2Fc^2^)/3'
_refine_ls_weighting_scheme calc
_refine_ls_wR_factor_gt 0.1189
_refine_ls_wR_factor_ref 0.1319
_reflns_Friedel_coverage 0.000
_reflns_number_gt 3441
_reflns_number_total 5020
_reflns_threshold_expression 'I > 2\s(I)'
_cod_data_source_file d5ob01410g2.cif
_cod_data_source_block mo_va371_0m_sq
_cod_depositor_comments 'Adding full bibliography for 7160804--7160805.cif.'
_cod_original_sg_symbol_H-M 'P 21/c'
_cod_database_code 7160805
_shelx_shelxl_version_number 2019/3
_shelx_space_group_comment
;
The symmetry employed for this shelxl refinement is uniquely defined
by the following loop, which should always be used as a source of
symmetry information in preference to the above space-group names.
They are only intended as comments.
;
_shelx_estimated_absorpt_t_min 0.981
_shelx_estimated_absorpt_t_max 0.989

loop_
_space_group_symop_operation_xyz
'x, y, z'
'-x, y+1/2, -z+1/2'
'-x, -y, -z'
'x, -y-1/2, z-1/2'

loop_
_atom_site_label
_atom_site_type_symbol
_atom_site_fract_x
_atom_site_fract_y
_atom_site_fract_z
_atom_site_U_iso_or_equiv
_atom_site_adp_type
_atom_site_occupancy
_atom_site_site_symmetry_order
_atom_site_calc_flag
_atom_site_refinement_flags_posn
_atom_site_refinement_flags_adp
_atom_site_refinement_flags_occupancy
_atom_site_disorder_assembly
_atom_site_disorder_group
C1 C 0.53734(7) 0.51933(13) 0.71078(19) 0.0462(4) Uani 1 1 d . . . . .
H1 H 0.510458 0.568986 0.653251 0.055 Uiso 1 1 calc R U . . .
C2 C 0.60539(8) 0.52420(15) 0.7012(2) 0.0554(4) Uani 1 1 d . . . . .
H2 H 0.624460 0.577189 0.637572 0.067 Uiso 1 1 calc R U . . .
C3 C 0.64609(8) 0.45022(17) 0.7862(2) 0.0613(5) Uani 1 1 d . . . . .
H3 H 0.692226 0.453437 0.777479 0.074 Uiso 1 1 calc R U . . .
C4 C 0.61915(8) 0.37296(15) 0.8821(2) 0.0563(4) Uani 1 1 d . . . . .
H4 H 0.647045 0.324850 0.939862 0.068 Uiso 1 1 calc R U . . .
C5 C 0.54921(7) 0.36563(12) 0.89426(18) 0.0442(3) Uani 1 1 d . . . . .
C6 C 0.50766(7) 0.43988(11) 0.80690(17) 0.0385(3) Uani 1 1 d . . . . .
C7 C 0.43658(7) 0.42861(10) 0.81934(17) 0.0368(3) Uani 1 1 d . . . . .
C8 C 0.41396(7) 0.34680(11) 0.91896(17) 0.0386(3) Uani 1 1 d . . . . .
C9 C 0.46081(8) 0.27922(12) 1.0030(2) 0.0489(4) Uani 1 1 d . . . . .
H9 H 0.444214 0.226147 1.070682 0.059 Uiso 1 1 calc R U . . .
C10 C 0.38847(7) 0.49288(11) 0.72955(18) 0.0390(3) Uani 1 1 d . . . . .
H10 H 0.402713 0.549390 0.664851 0.047 Uiso 1 1 calc R U . . .
C11 C 0.32244(7) 0.47249(11) 0.73753(17) 0.0375(3) Uani 1 1 d . . . . .
C12 C 0.34313(7) 0.32780(11) 0.93797(18) 0.0413(3) Uani 1 1 d . . . . .
C13 C 0.22901(7) 0.37732(11) 0.86257(18) 0.0412(3) Uani 1 1 d . . . . .
C14 C 0.19437(8) 0.45125(13) 0.9514(2) 0.0511(4) Uani 1 1 d . . . . .
H14 H 0.216523 0.510467 0.998068 0.061 Uiso 1 1 calc R U . . .
C15 C 0.12646(8) 0.43758(15) 0.9714(2) 0.0606(5) Uani 1 1 d . . . . .
H15 H 0.102316 0.487039 1.030610 0.073 Uiso 1 1 calc R U . . .
C16 C 0.09619(8) 0.34918(16) 0.9013(2) 0.0618(5) Uani 1 1 d . . . . .
C17 C 0.12948(9) 0.27388(15) 0.8144(2) 0.0617(5) Uani 1 1 d . . . . .
H17 H 0.107157 0.214106 0.769973 0.074 Uiso 1 1 calc R U . . .
C18 C 0.19708(8) 0.28832(13) 0.7937(2) 0.0514(4) Uani 1 1 d . . . . .
H18 H 0.220829 0.238579 0.734027 0.062 Uiso 1 1 calc R U . . .
C19 C 0.27169(7) 0.52905(11) 0.63021(18) 0.0391(3) Uani 1 1 d . . . . .
C20 C 0.26328(8) 0.63907(12) 0.6371(2) 0.0495(4) Uani 1 1 d . . . . .
H20 H 0.289887 0.679231 0.711043 0.059 Uiso 1 1 calc R U . . .
C21 C 0.21590(8) 0.69130(13) 0.5360(2) 0.0543(4) Uani 1 1 d . . . . .
H21 H 0.210661 0.765691 0.542397 0.065 Uiso 1 1 calc R U . . .
C22 C 0.17662(7) 0.63172(13) 0.4258(2) 0.0486(4) Uani 1 1 d . . . . .
C23 C 0.18631(8) 0.52194(13) 0.4139(2) 0.0493(4) Uani 1 1 d . . . . .
H23 H 0.160996 0.482310 0.336703 0.059 Uiso 1 1 calc R U . . .
C24 C 0.23282(8) 0.47070(12) 0.51474(19) 0.0451(3) Uani 1 1 d . . . . .
H24 H 0.238554 0.396511 0.506188 0.054 Uiso 1 1 calc R U . . .
C25 C 0.10491(10) 0.78067(17) 0.3539(3) 0.0774(6) Uani 1 1 d . . . . .
H25A H 0.138892 0.830603 0.323763 0.116 Uiso 1 1 calc R U . . .
H25B H 0.096909 0.788836 0.468322 0.116 Uiso 1 1 calc R U . . .
H25C H 0.064361 0.794913 0.289998 0.116 Uiso 1 1 calc R U . . .
N1 N 0.52561(7) 0.28537(11) 0.99329(18) 0.0533(3) Uani 1 1 d . . . . .
N2 N 0.29988(6) 0.39286(9) 0.84222(15) 0.0391(3) Uani 1 1 d . . . . .
O1 O 0.32076(6) 0.26028(9) 1.03070(15) 0.0581(3) Uani 1 1 d . . . . .
O2 O 0.12652(6) 0.67339(10) 0.32354(17) 0.0679(4) Uani 1 1 d . . . . .
F1 F 0.02959(5) 0.33550(12) 0.92095(18) 0.0978(4) Uani 1 1 d . . . . .

loop_
_atom_site_aniso_label
_atom_site_aniso_U_11
_atom_site_aniso_U_22
_atom_site_aniso_U_33
_atom_site_aniso_U_23
_atom_site_aniso_U_13
_atom_site_aniso_U_12
C1 0.0387(8) 0.0555(9) 0.0443(8) -0.0022(7) 0.0023(6) -0.0040(6)
C2 0.0411(9) 0.0730(11) 0.0528(10) -0.0049(8) 0.0085(7) -0.0115(8)
C3 0.0343(8) 0.0914(13) 0.0585(11) -0.0103(10) 0.0065(8) -0.0004(8)
C4 0.0400(8) 0.0743(11) 0.0546(10) -0.0062(8) 0.0010(7) 0.0135(8)
C5 0.0396(8) 0.0510(8) 0.0420(8) -0.0074(6) 0.0020(6) 0.0061(6)
C6 0.0350(7) 0.0448(7) 0.0357(7) -0.0074(6) 0.0019(6) 0.0002(6)
C7 0.0366(7) 0.0387(7) 0.0349(7) -0.0060(6) 0.0022(6) -0.0013(5)
C8 0.0387(7) 0.0385(7) 0.0385(8) -0.0011(6) 0.0016(6) 0.0009(6)
C9 0.0496(9) 0.0493(8) 0.0476(9) 0.0081(7) 0.0012(7) 0.0037(7)
C10 0.0379(7) 0.0399(7) 0.0392(8) 0.0027(6) 0.0019(6) -0.0028(6)
C11 0.0384(7) 0.0381(7) 0.0360(7) 0.0009(5) 0.0018(6) -0.0018(5)
C12 0.0416(8) 0.0401(7) 0.0424(8) 0.0030(6) 0.0037(6) -0.0017(6)
C13 0.0346(7) 0.0474(8) 0.0416(8) 0.0051(6) 0.0034(6) -0.0036(6)
C14 0.0450(9) 0.0548(9) 0.0538(10) -0.0023(7) 0.0063(7) -0.0017(7)
C15 0.0445(9) 0.0745(12) 0.0637(11) -0.0003(9) 0.0125(8) 0.0080(8)
C16 0.0357(8) 0.0826(12) 0.0675(12) 0.0133(10) 0.0061(8) -0.0089(8)
C17 0.0476(9) 0.0655(11) 0.0720(13) 0.0004(9) 0.0015(9) -0.0184(8)
C18 0.0470(9) 0.0513(9) 0.0560(10) -0.0005(7) 0.0049(7) -0.0069(7)
C19 0.0331(7) 0.0432(7) 0.0414(8) 0.0036(6) 0.0051(6) -0.0005(6)
C20 0.0480(9) 0.0455(8) 0.0545(10) 0.0023(7) -0.0034(7) -0.0053(7)
C21 0.0560(10) 0.0418(8) 0.0648(11) 0.0086(7) 0.0001(8) 0.0038(7)
C22 0.0372(8) 0.0584(9) 0.0503(9) 0.0116(7) 0.0022(7) 0.0037(7)
C23 0.0435(8) 0.0555(9) 0.0484(9) 0.0008(7) -0.0035(7) -0.0039(7)
C24 0.0439(8) 0.0439(8) 0.0473(9) 0.0000(6) 0.0006(7) 0.0008(6)
C25 0.0639(12) 0.0813(13) 0.0866(15) 0.0204(11) 0.0008(11) 0.0280(10)
N1 0.0451(8) 0.0574(8) 0.0573(9) 0.0060(6) 0.0001(6) 0.0096(6)
N2 0.0334(6) 0.0419(6) 0.0421(7) 0.0035(5) 0.0035(5) -0.0033(5)
O1 0.0491(6) 0.0574(7) 0.0679(8) 0.0239(6) 0.0051(6) -0.0061(5)
O2 0.0566(7) 0.0693(8) 0.0761(9) 0.0168(6) -0.0146(6) 0.0110(6)
F1 0.0390(6) 0.1291(11) 0.1265(12) 0.0074(9) 0.0163(6) -0.0155(6)

loop_
_atom_type_symbol
_atom_type_description
_atom_type_scat_dispersion_real
_atom_type_scat_dispersion_imag
_atom_type_scat_source
C C 0.0033 0.0016 'International Tables Vol C Tables 4.2.6.8 and 6.1.1.4'
H H 0.0000 0.0000 'International Tables Vol C Tables 4.2.6.8 and 6.1.1.4'
N N 0.0061 0.0033 'International Tables Vol C Tables 4.2.6.8 and 6.1.1.4'
O O 0.0106 0.0060 'International Tables Vol C Tables 4.2.6.8 and 6.1.1.4'
F F 0.0171 0.0103 'International Tables Vol C Tables 4.2.6.8 and 6.1.1.4'

loop_
_geom_angle_atom_site_label_1
_geom_angle_atom_site_label_2
_geom_angle_atom_site_label_3
_geom_angle
_geom_angle_site_symmetry_1
_geom_angle_site_symmetry_3
_geom_angle_publ_flag
C2 C1 C6 120.63(15) . . ?
C2 C1 H1 119.7 . . ?
C6 C1 H1 119.7 . . ?
C1 C2 C3 120.23(16) . . ?
C1 C2 H2 119.9 . . ?
C3 C2 H2 119.9 . . ?
C4 C3 C2 120.76(15) . . ?
C4 C3 H3 119.6 . . ?
C2 C3 H3 119.6 . . ?
C3 C4 C5 120.38(16) . . ?
C3 C4 H4 119.8 . . ?
C5 C4 H4 119.8 . . ?
N1 C5 C4 117.12(14) . . ?
N1 C5 C6 123.84(13) . . ?
C4 C5 C6 119.04(15) . . ?
C1 C6 C5 118.95(13) . . ?
C1 C6 C7 123.50(13) . . ?
C5 C6 C7 117.54(13) . . ?
C8 C7 C10 118.57(12) . . ?
C8 C7 C6 117.58(12) . . ?
C10 C7 C6 123.78(13) . . ?
C7 C8 C9 119.39(13) . . ?
C7 C8 C12 121.83(12) . . ?
C9 C8 C12 118.77(13) . . ?
N1 C9 C8 125.10(14) . . ?
N1 C9 H9 117.4 . . ?
C8 C9 H9 117.4 . . ?
C11 C10 C7 120.64(13) . . ?
C11 C10 H10 119.7 . . ?
C7 C10 H10 119.7 . . ?
C10 C11 N2 120.52(12) . . ?
C10 C11 C19 121.80(12) . . ?
N2 C11 C19 117.60(12) . . ?
O1 C12 N2 120.34(13) . . ?
O1 C12 C8 124.24(13) . . ?
N2 C12 C8 115.42(12) . . ?
C14 C13 C18 120.77(14) . . ?
C14 C13 N2 119.47(13) . . ?
C18 C13 N2 119.75(13) . . ?
C13 C14 C15 120.08(16) . . ?
C13 C14 H14 120.0 . . ?
C15 C14 H14 120.0 . . ?
C16 C15 C14 117.84(16) . . ?
C16 C15 H15 121.1 . . ?
C14 C15 H15 121.1 . . ?
F1 C16 C17 118.73(17) . . ?
F1 C16 C15 117.94(17) . . ?
C17 C16 C15 123.32(16) . . ?
C16 C17 C18 118.61(16) . . ?
C16 C17 H17 120.7 . . ?
C18 C17 H17 120.7 . . ?
C13 C18 C17 119.36(16) . . ?
C13 C18 H18 120.3 . . ?
C17 C18 H18 120.3 . . ?
C20 C19 C24 118.45(13) . . ?
C20 C19 C11 121.69(13) . . ?
C24 C19 C11 119.82(12) . . ?
C19 C20 C21 121.31(15) . . ?
C19 C20 H20 119.3 . . ?
C21 C20 H20 119.3 . . ?
C22 C21 C20 119.33(15) . . ?
C22 C21 H21 120.3 . . ?
C20 C21 H21 120.3 . . ?
O2 C22 C23 115.43(15) . . ?
O2 C22 C21 124.81(15) . . ?
C23 C22 C21 119.76(14) . . ?
C24 C23 C22 120.64(15) . . ?
C24 C23 H23 119.7 . . ?
C22 C23 H23 119.7 . . ?
C23 C24 C19 120.45(14) . . ?
C23 C24 H24 119.8 . . ?
C19 C24 H24 119.8 . . ?
O2 C25 H25A 109.5 . . ?
O2 C25 H25B 109.5 . . ?
H25A C25 H25B 109.5 . . ?
O2 C25 H25C 109.5 . . ?
H25A C25 H25C 109.5 . . ?
H25B C25 H25C 109.5 . . ?
C9 N1 C5 116.51(13) . . ?
C11 N2 C12 122.84(11) . . ?
C11 N2 C13 120.74(11) . . ?
C12 N2 C13 116.35(11) . . ?
C22 O2 C25 117.68(15) . . ?

loop_
_geom_bond_atom_site_label_1
_geom_bond_atom_site_label_2
_geom_bond_distance
_geom_bond_site_symmetry_2
_geom_bond_publ_flag
C1 C2 1.369(2) . ?
C1 C6 1.408(2) . ?
C1 H1 0.9300 . ?
C2 C3 1.390(3) . ?
C2 H2 0.9300 . ?
C3 C4 1.364(3) . ?
C3 H3 0.9300 . ?
C4 C5 1.411(2) . ?
C4 H4 0.9300 . ?
C5 N1 1.379(2) . ?
C5 C6 1.411(2) . ?
C6 C7 1.4377(19) . ?
C7 C8 1.3888(19) . ?
C7 C10 1.4256(19) . ?
C8 C9 1.411(2) . ?
C8 C12 1.452(2) . ?
C9 N1 1.305(2) . ?
C9 H9 0.9300 . ?
C10 C11 1.3498(19) . ?
C10 H10 0.9300 . ?
C11 N2 1.3943(17) . ?
C11 C19 1.4854(19) . ?
C12 O1 1.2268(17) . ?
C12 N2 1.3951(18) . ?
C13 C14 1.376(2) . ?
C13 C18 1.381(2) . ?
C13 N2 1.4485(17) . ?
C14 C15 1.387(2) . ?
C14 H14 0.9300 . ?
C15 C16 1.365(3) . ?
C15 H15 0.9300 . ?
C16 F1 1.3605(18) . ?
C16 C17 1.364(3) . ?
C17 C18 1.383(2) . ?
C17 H17 0.9300 . ?
C18 H18 0.9300 . ?
C19 C20 1.376(2) . ?
C19 C24 1.395(2) . ?
C20 C21 1.388(2) . ?
C20 H20 0.9300 . ?
C21 C22 1.380(2) . ?
C21 H21 0.9300 . ?
C22 O2 1.3745(18) . ?
C22 C23 1.379(2) . ?
C23 C24 1.369(2) . ?
C23 H23 0.9300 . ?
C24 H24 0.9300 . ?
C25 O2 1.424(2) . ?
C25 H25A 0.9600 . ?
C25 H25B 0.9600 . ?
C25 H25C 0.9600 . ?

loop_
_geom_torsion_atom_site_label_1
_geom_torsion_atom_site_label_2
_geom_torsion_atom_site_label_3
_geom_torsion_atom_site_label_4
_geom_torsion
_geom_torsion_site_symmetry_1
_geom_torsion_site_symmetry_2
_geom_torsion_site_symmetry_3
_geom_torsion_site_symmetry_4
_geom_torsion_publ_flag
C6 C1 C2 C3 0.2(2) . . . . ?
C1 C2 C3 C4 -1.0(3) . . . . ?
C2 C3 C4 C5 1.2(3) . . . . ?
C3 C4 C5 N1 179.86(15) . . . . ?
C3 C4 C5 C6 -0.5(2) . . . . ?
C2 C1 C6 C5 0.4(2) . . . . ?
C2 C1 C6 C7 -178.48(14) . . . . ?
N1 C5 C6 C1 179.31(14) . . . . ?
C4 C5 C6 C1 -0.3(2) . . . . ?
N1 C5 C6 C7 -1.7(2) . . . . ?
C4 C5 C6 C7 178.71(13) . . . . ?
C1 C6 C7 C8 -179.85(13) . . . . ?
C5 C6 C7 C8 1.23(18) . . . . ?
C1 C6 C7 C10 3.3(2) . . . . ?
C5 C6 C7 C10 -175.61(13) . . . . ?
C10 C7 C8 C9 177.17(13) . . . . ?
C6 C7 C8 C9 0.2(2) . . . . ?
C10 C7 C8 C12 -2.1(2) . . . . ?
C6 C7 C8 C12 -179.15(12) . . . . ?
C7 C8 C9 N1 -1.4(2) . . . . ?
C12 C8 C9 N1 177.98(15) . . . . ?
C8 C7 C10 C11 -1.9(2) . . . . ?
C6 C7 C10 C11 174.87(13) . . . . ?
C7 C10 C11 N2 4.3(2) . . . . ?
C7 C10 C11 C19 -172.40(13) . . . . ?
C7 C8 C12 O1 -176.16(14) . . . . ?
C9 C8 C12 O1 4.5(2) . . . . ?
C7 C8 C12 N2 3.7(2) . . . . ?
C9 C8 C12 N2 -175.66(13) . . . . ?
C18 C13 C14 C15 -0.6(2) . . . . ?
N2 C13 C14 C15 179.78(14) . . . . ?
C13 C14 C15 C16 0.3(3) . . . . ?
C14 C15 C16 F1 179.90(16) . . . . ?
C14 C15 C16 C17 0.5(3) . . . . ?
F1 C16 C17 C18 179.61(16) . . . . ?
C15 C16 C17 C18 -1.0(3) . . . . ?
C14 C13 C18 C17 0.1(2) . . . . ?
N2 C13 C18 C17 179.72(14) . . . . ?
C16 C17 C18 C13 0.7(3) . . . . ?
C10 C11 C19 C20 -62.1(2) . . . . ?
N2 C11 C19 C20 121.13(15) . . . . ?
C10 C11 C19 C24 115.58(16) . . . . ?
N2 C11 C19 C24 -61.22(18) . . . . ?
C24 C19 C20 C21 2.1(2) . . . . ?
C11 C19 C20 C21 179.77(15) . . . . ?
C19 C20 C21 C22 -0.3(3) . . . . ?
C20 C21 C22 O2 177.55(15) . . . . ?
C20 C21 C22 C23 -2.0(2) . . . . ?
O2 C22 C23 C24 -177.13(14) . . . . ?
C21 C22 C23 C24 2.5(2) . . . . ?
C22 C23 C24 C19 -0.6(2) . . . . ?
C20 C19 C24 C23 -1.6(2) . . . . ?
C11 C19 C24 C23 -179.37(13) . . . . ?
C8 C9 N1 C5 0.9(2) . . . . ?
C4 C5 N1 C9 -179.78(14) . . . . ?
C6 C5 N1 C9 0.6(2) . . . . ?
C10 C11 N2 C12 -2.6(2) . . . . ?
C19 C11 N2 C12 174.20(12) . . . . ?
C10 C11 N2 C13 174.29(13) . . . . ?
C19 C11 N2 C13 -8.87(19) . . . . ?
O1 C12 N2 C11 178.52(14) . . . . ?
C8 C12 N2 C11 -1.30(19) . . . . ?
O1 C12 N2 C13 1.5(2) . . . . ?
C8 C12 N2 C13 -178.36(12) . . . . ?
C14 C13 N2 C11 -73.29(18) . . . . ?
C18 C13 N2 C11 107.13(16) . . . . ?
C14 C13 N2 C12 103.83(16) . . . . ?
C18 C13 N2 C12 -75.75(17) . . . . ?
C23 C22 O2 C25 167.12(16) . . . . ?
C21 C22 O2 C25 -12.5(2) . . . . ?
